data_8101888
loop_
_publ_author_name
'Zhou, Y.-Z.'
'Hu, D.-D.'
'Chen, R.-J.'
'Tu, S.-J.'

_publ_section_title
;
Crystal structure of 2-hydroxyethylammonium [(2-meth-oxysalicylaldehydato)
benzoylhydrazonato-O,N,O']-dioxovanadate(V), 
[C~2~H~8~NO][VO~2~(C~15~H~12~N~2~O~3~)]
;
_journal_issue 4
_journal_name_full 'Zeitschrift f\"ur Kristallographie - New Crystal Structures'
_journal_page_first 623
_journal_page_last 624
_journal_volume 220
_journal_year 2005
_chemical_formula_sum 'C17 H20 N3 O6 V'
_chemical_formula_weight 413.30
_chemical_name_systematic
; 
 2-hydroxyethylammonium 
 [(2-methoxysalicylaldehydato)benzoylhydrazonato-O,N,O']dioxovanadate(V)
;
_space_group_IT_number 61
_symmetry_cell_setting orthorhombic
_symmetry_space_group_name_Hall '-P 2ac 2ab'
_symmetry_space_group_name_H-M 'P b c a'
_atom_sites_solution_hydrogens geom
_atom_sites_solution_primary direct
_atom_sites_solution_secondary difmap
_audit_creation_method SHELXL-97
_cell_angle_alpha 90.00
_cell_angle_beta 90.00
_cell_angle_gamma 90.00
_cell_formula_units_Z 8
_cell_length_a 7.5577(8)
_cell_length_b 15.6315(17)
_cell_length_c 30.620(3)
_cell_measurement_reflns_used 6169
_cell_measurement_temperature 294(2)
_cell_measurement_theta_max 26.28
_cell_measurement_theta_min 2.61
_cell_volume 3617.4(7)
_computing_cell_refinement 'Bruker SMART'
_computing_data_collection 'Bruker SMART'
_computing_data_reduction 'Bruker SAINT'
_computing_molecular_graphics 'Bruker SHELXTL'
_computing_publication_material 'Bruker SHELXTL'
_computing_structure_refinement 'SHELXL-97 (Sheldrick, 1997)'
_computing_structure_solution 'SHELXS-97 (Sheldrick, 1990)'
_diffrn_ambient_temperature 294(2)
_diffrn_measured_fraction_theta_full 0.999
_diffrn_measured_fraction_theta_max 0.999
_diffrn_measurement_device_type 'Bruker SMART CCD'
_diffrn_measurement_method phi/omega
_diffrn_radiation_monochromator graphite
_diffrn_radiation_source 'fine-focus sealed tube'
_diffrn_radiation_type MoK\a
_diffrn_radiation_wavelength 0.71073
_diffrn_reflns_av_R_equivalents 0.0366
_diffrn_reflns_av_sigmaI/netI 0.0285
_diffrn_reflns_limit_h_max 9
_diffrn_reflns_limit_h_min -7
_diffrn_reflns_limit_k_max 19
_diffrn_reflns_limit_k_min -19
_diffrn_reflns_limit_l_max 23
_diffrn_reflns_limit_l_min -38
_diffrn_reflns_number 18997
_diffrn_reflns_theta_full 26.34
_diffrn_reflns_theta_max 26.34
_diffrn_reflns_theta_min 2.61
_exptl_absorpt_coefficient_mu 0.589
_exptl_absorpt_correction_T_max 1.000000
_exptl_absorpt_correction_T_min 0.665828
_exptl_absorpt_correction_type multi-scan
_exptl_absorpt_process_details SADABS
_exptl_crystal_colour red
_exptl_crystal_density_diffrn 1.518
_exptl_crystal_density_meas ?
_exptl_crystal_density_method 'not measured'
_exptl_crystal_description block
_exptl_crystal_F_000 1712
_exptl_crystal_size_max 0.30
_exptl_crystal_size_mid 0.22
_exptl_crystal_size_min 0.14
_refine_diff_density_max 0.318
_refine_diff_density_min -0.297
_refine_diff_density_rms 0.051
_refine_ls_extinction_method none
_refine_ls_goodness_of_fit_ref 1.040
_refine_ls_hydrogen_treatment constr
_refine_ls_matrix_type full
_refine_ls_number_parameters 246
_refine_ls_number_reflns 3691
_refine_ls_number_restraints 1
_refine_ls_restrained_S_all 1.039
_refine_ls_R_factor_all 0.0564
_refine_ls_R_factor_gt 0.0373
_refine_ls_shift/su_max 0.001
_refine_ls_shift/su_mean 0.000
_refine_ls_structure_factor_coef Fsqd
_refine_ls_weighting_details 'calc w=1/[\s^2^(Fo^2^)+(0.0437P)^2^+2.3224P] where P=(Fo^2^+2Fc^2^)/3'
_refine_ls_weighting_scheme calc
_refine_ls_wR_factor_gt 0.0898
_refine_ls_wR_factor_ref 0.0991
_reflns_number_gt 2795
_reflns_number_total 3691
_reflns_threshold_expression >2sigma(I)
_cod_data_source_file 1267-1678.cff
_cod_data_source_block 50725c
_cod_depositor_comments
;
The following automatic conversions were performed:
'_symmetry_cell_setting' value 'Orthorhombic' changed to 'orthorhombic'
according to '/home/saulius/struct/CIF-dictionaries/cif_core.dic'
dictionary named 'cif_core.dic' version 2.4.1 from
2010-06-29.

'_exptl_absorpt_correction_type' value 'MULTI-SCAN' changed
to 'multi-scan' according to
'/home/saulius/struct/CIF-dictionaries/cif_core.dic' dictionary named
'cif_core.dic' version 2.4.1 from
2010-06-29.

'_refine_ls_hydrogen_treatment' value 'CONSTR' changed to
'constr' according to '/home/saulius/struct/CIF-dictionaries/cif_core.dic'
dictionary named 'cif_core.dic' version 2.4.1 from 2010-06-29.

Automatic conversion script
Id: cif_fix_enum 1555 2011-01-17 13:19:09Z saulius 

The following automatic conversions were performed:

'_exptl_crystal_density_meas' value 'NONE' was changed to '?' - the
value is perceived as not measured.

Automatic conversion script
Id: cif_fix_values 3008 2015-01-20 13:52:24Z robertas 
;
_cod_original_sg_symbol_H-M Pbca
_cod_database_code 8101888

loop_
_symmetry_equiv_pos_as_xyz
'x, y, z'
'-x+1/2, -y, z+1/2'
'-x, y+1/2, -z+1/2'
'x+1/2, -y+1/2, -z'
'-x, -y, -z'
'x-1/2, y, -z-1/2'
'x, -y-1/2, z-1/2'
'-x-1/2, y-1/2, z'

loop_
_atom_site_label
_atom_site_type_symbol
_atom_site_fract_x
_atom_site_fract_y
_atom_site_fract_z
_atom_site_U_iso_or_equiv
_atom_site_adp_type
_atom_site_occupancy
_atom_site_symmetry_multiplicity
_atom_site_Wyckoff_symbol
_atom_site_calc_flag
_atom_site_refinement_flags
_atom_site_disorder_assembly
_atom_site_disorder_group
V1 V 0.03881(5) 0.14354(2) 0.094211(11) 0.02996(12) Uani 1 8 c d . . .
O1 O 0.5050(2) 0.31345(12) 0.08243(6) 0.0468(5) Uani 1 8 c d . . .
O2 O 0.2299(2) 0.22147(11) 0.10437(5) 0.0406(4) Uani 1 8 c d . . .
O3 O -0.1803(2) 0.08951(10) 0.11362(5) 0.0375(4) Uani 1 8 c d . . .
O4 O 0.1381(3) 0.06673(11) 0.06874(6) 0.0527(5) Uani 1 8 c d . . .
O5 O -0.0578(2) 0.20701(11) 0.05838(5) 0.0457(5) Uani 1 8 c d . . .
N1 N 0.0675(2) 0.12175(12) 0.16287(6) 0.0323(4) Uani 1 8 c d . . .
N2 N -0.0668(3) 0.07340(13) 0.18249(6) 0.0380(5) Uani 1 8 c d . . .
C1 C 0.3594(3) 0.22753(14) 0.13376(7) 0.0325(5) Uani 1 8 c d . . .
C2 C 0.5082(3) 0.27788(15) 0.12358(8) 0.0357(5) Uani 1 8 c d . . .
C3 C 0.6433(3) 0.28928(17) 0.15339(8) 0.0437(6) Uani 1 8 c d . . .
H3 H 0.7409 0.3226 0.1462 0.052 Uiso 1 8 c calc R . .
C4 C 0.6329(3) 0.25054(17) 0.19447(8) 0.0463(7) Uani 1 8 c d . . .
H4 H 0.7239 0.2582 0.2145 0.056 Uiso 1 8 c calc R . .
C5 C 0.4899(3) 0.20157(17) 0.20534(8) 0.0417(6) Uani 1 8 c d . . .
H5 H 0.4841 0.1764 0.2328 0.050 Uiso 1 8 c calc R . .
C6 C 0.3504(3) 0.18865(15) 0.17524(7) 0.0325(5) Uani 1 8 c d . . .
C7 C 0.2011(3) 0.13857(15) 0.18785(7) 0.0351(5) Uani 1 8 c d . . .
H7 H 0.1998 0.1164 0.2160 0.042 Uiso 1 8 c calc R . .
C8 C -0.1889(3) 0.05939(14) 0.15359(7) 0.0320(5) Uani 1 8 c d . . .
C9 C -0.3447(3) 0.00696(14) 0.16594(7) 0.0330(5) Uani 1 8 c d . . .
C10 C -0.3552(3) -0.03028(16) 0.20715(8) 0.0424(6) Uani 1 8 c d . . .
H10 H -0.2664 -0.0202 0.2275 0.051 Uiso 1 8 c calc R . .
C11 C -0.4967(4) -0.08208(18) 0.21791(9) 0.0507(7) Uani 1 8 c d . . .
H11 H -0.5015 -0.1073 0.2454 0.061 Uiso 1 8 c calc R . .
C12 C -0.6305(4) -0.09674(18) 0.18840(9) 0.0533(7) Uani 1 8 c d . . .
H12 H -0.7251 -0.1319 0.1958 0.064 Uiso 1 8 c calc R . .
C13 C -0.6236(4) -0.05896(19) 0.14767(9) 0.0529(7) Uani 1 8 c d . . .
H13 H -0.7144 -0.0681 0.1277 0.063 Uiso 1 8 c calc R . .
C14 C -0.4816(3) -0.00741(17) 0.13652(8) 0.0425(6) Uani 1 8 c d . . .
H14 H -0.4777 0.0179 0.1090 0.051 Uiso 1 8 c calc R . .
C15 C 0.6364(4) 0.37527(18) 0.07170(10) 0.0537(7) Uani 1 8 c d . . .
H15A H 0.6302 0.4220 0.0920 0.081 Uiso 1 8 c calc R . .
H15B H 0.6162 0.3961 0.0426 0.081 Uiso 1 8 c calc R . .
H15C H 0.7514 0.3493 0.0733 0.081 Uiso 1 8 c calc R . .
O6 O 0.4080(2) 0.12278(12) 0.01160(6) 0.0523(5) Uani 1 8 c d D . .
H6A H 0.3301 0.1068 0.0296 0.063 Uiso 1 8 c d RD . .
C17 C 0.5760(3) 0.09407(16) 0.02575(8) 0.0401(6) Uani 1 8 c d . . .
H17A H 0.5708 0.0338 0.0331 0.048 Uiso 1 8 c calc R . .
H17B H 0.6124 0.1255 0.0515 0.048 Uiso 1 8 c calc R . .
C18 C 0.7050(4) 0.10826(16) -0.01042(8) 0.0435(6) Uani 1 8 c d . . .
H18A H 0.8178 0.0826 -0.0028 0.052 Uiso 1 8 c calc R . .
H18B H 0.6622 0.0809 -0.0368 0.052 Uiso 1 8 c calc R . .
N3 N 0.7292(3) 0.20076(12) -0.01834(6) 0.0370(5) Uani 1 8 c d . . .
H3A H 0.6246 0.2248 -0.0237 0.056 Uiso 1 8 c calc R . .
H3B H 0.8000 0.2083 -0.0412 0.056 Uiso 1 8 c calc R . .
H3C H 0.7774 0.2249 0.0051 0.056 Uiso 1 8 c calc R . .

loop_
_atom_site_aniso_label
_atom_site_aniso_U_11
_atom_site_aniso_U_22
_atom_site_aniso_U_33
_atom_site_aniso_U_23
_atom_site_aniso_U_13
_atom_site_aniso_U_12
V1 0.0306(2) 0.0352(2) 0.02406(19) 0.00440(16) -0.00150(15) -0.00459(17)
O1 0.0455(11) 0.0517(11) 0.0434(10) 0.0097(8) -0.0072(8) -0.0208(9)
O2 0.0382(9) 0.0497(10) 0.0340(8) 0.0098(7) -0.0114(7) -0.0156(8)
O3 0.0343(9) 0.0480(10) 0.0301(8) 0.0089(7) -0.0016(7) -0.0085(8)
O4 0.0556(12) 0.0450(10) 0.0576(12) -0.0082(9) 0.0195(9) -0.0056(9)
O5 0.0399(10) 0.0525(11) 0.0448(10) 0.0204(8) -0.0131(8) -0.0143(8)
N1 0.0322(11) 0.0379(11) 0.0269(9) 0.0042(8) 0.0001(8) 0.0000(8)
N2 0.0358(11) 0.0474(12) 0.0308(10) 0.0078(9) 0.0028(9) -0.0051(9)
C1 0.0313(12) 0.0344(12) 0.0317(12) -0.0049(9) -0.0059(9) 0.0004(10)
C2 0.0357(13) 0.0349(13) 0.0365(12) -0.0051(10) -0.0033(10) -0.0024(10)
C3 0.0341(14) 0.0444(15) 0.0525(15) -0.0086(12) -0.0082(11) -0.0054(11)
C4 0.0409(15) 0.0537(16) 0.0444(15) -0.0074(12) -0.0173(12) 0.0001(13)
C5 0.0459(15) 0.0469(15) 0.0324(13) -0.0026(11) -0.0116(11) 0.0048(12)
C6 0.0333(12) 0.0345(12) 0.0297(11) -0.0028(9) -0.0037(10) 0.0043(10)
C7 0.0385(13) 0.0420(13) 0.0248(11) 0.0021(10) -0.0020(10) 0.0047(11)
C8 0.0333(12) 0.0334(12) 0.0294(11) 0.0028(9) 0.0047(9) 0.0033(10)
C9 0.0343(12) 0.0325(12) 0.0322(12) 0.0006(9) 0.0066(10) 0.0022(10)
C10 0.0431(15) 0.0489(15) 0.0353(13) 0.0078(11) 0.0056(11) 0.0010(12)
C11 0.0571(18) 0.0543(17) 0.0407(14) 0.0126(12) 0.0147(13) -0.0061(14)
C12 0.0524(17) 0.0508(17) 0.0566(17) 0.0000(13) 0.0207(14) -0.0171(14)
C13 0.0471(16) 0.0631(18) 0.0486(16) -0.0032(14) 0.0042(13) -0.0163(15)
C14 0.0452(15) 0.0477(15) 0.0345(13) 0.0058(11) 0.0045(11) -0.0076(12)
C15 0.0435(16) 0.0536(17) 0.0640(18) 0.0072(14) -0.0001(14) -0.0170(13)
O6 0.0397(10) 0.0666(13) 0.0507(11) 0.0173(9) 0.0063(8) -0.0007(9)
C17 0.0457(15) 0.0402(14) 0.0343(12) 0.0080(10) -0.0023(11) -0.0066(12)
C18 0.0438(15) 0.0361(14) 0.0505(15) -0.0029(11) 0.0040(12) -0.0026(12)
N3 0.0332(11) 0.0423(12) 0.0356(10) 0.0063(9) 0.0007(9) -0.0013(9)

loop_
_atom_type_symbol
_atom_type_description
_atom_type_scat_dispersion_real
_atom_type_scat_dispersion_imag
_atom_type_scat_source
C C 0.0033 0.0016 'International Tables Vol C Tables 4.2.6.8 and 6.1.1.4'
H H 0.0000 0.0000 'International Tables Vol C Tables 4.2.6.8 and 6.1.1.4'
N N 0.0061 0.0033 'International Tables Vol C Tables 4.2.6.8 and 6.1.1.4'
O O 0.0106 0.0060 'International Tables Vol C Tables 4.2.6.8 and 6.1.1.4'
V V 0.3005 0.5294 'International Tables Vol C Tables 4.2.6.8 and 6.1.1.4'

loop_
_geom_angle_atom_site_label_1
_geom_angle_atom_site_label_2
_geom_angle_atom_site_label_3
_geom_angle
_geom_angle_site_symmetry_1
_geom_angle_site_symmetry_3
_geom_angle_publ_flag
O4 V1 O5 109.35(10) . . ?
O4 V1 O2 101.58(9) . . ?
O5 V1 O2 93.39(8) . . ?
O4 V1 O3 102.68(8) . . ?
O5 V1 O3 95.02(8) . . ?
O2 V1 O3 149.98(7) . . ?
O4 V1 N1 107.98(9) . . ?
O5 V1 N1 142.53(9) . . ?
O2 V1 N1 82.27(7) . . ?
O3 V1 N1 73.61(7) . . ?
C2 O1 C15 118.2(2) . . ?
C1 O2 V1 135.12(15) . . ?
C8 O3 V1 118.77(14) . . ?
C7 N1 N2 114.93(18) . . ?
C7 N1 V1 128.83(15) . . ?
N2 N1 V1 115.72(13) . . ?
C8 N2 N1 108.29(18) . . ?
O2 C1 C2 118.5(2) . . ?
O2 C1 C6 122.9(2) . . ?
C2 C1 C6 118.6(2) . . ?
O1 C2 C3 124.4(2) . . ?
O1 C2 C1 114.5(2) . . ?
C3 C2 C1 121.1(2) . . ?
C2 C3 C4 119.8(2) . . ?
C2 C3 H3 120.1 . . ?
C4 C3 H3 120.1 . . ?
C5 C4 C3 120.4(2) . . ?
C5 C4 H4 119.8 . . ?
C3 C4 H4 119.8 . . ?
C4 C5 C6 120.7(2) . . ?
C4 C5 H5 119.6 . . ?
C6 C5 H5 119.6 . . ?
C1 C6 C5 119.3(2) . . ?
C1 C6 C7 121.2(2) . . ?
C5 C6 C7 119.4(2) . . ?
N1 C7 C6 124.7(2) . . ?
N1 C7 H7 117.7 . . ?
C6 C7 H7 117.7 . . ?
N2 C8 O3 122.7(2) . . ?
N2 C8 C9 119.0(2) . . ?
O3 C8 C9 118.4(2) . . ?
C14 C9 C10 118.5(2) . . ?
C14 C9 C8 121.0(2) . . ?
C10 C9 C8 120.5(2) . . ?
C11 C10 C9 120.4(2) . . ?
C11 C10 H10 119.8 . . ?
C9 C10 H10 119.8 . . ?
C12 C11 C10 120.7(2) . . ?
C12 C11 H11 119.7 . . ?
C10 C11 H11 119.7 . . ?
C11 C12 C13 119.6(3) . . ?
C11 C12 H12 120.2 . . ?
C13 C12 H12 120.2 . . ?
C12 C13 C14 120.0(3) . . ?
C12 C13 H13 120.0 . . ?
C14 C13 H13 120.0 . . ?
C13 C14 C9 120.7(2) . . ?
C13 C14 H14 119.6 . . ?
C9 C14 H14 119.6 . . ?
O1 C15 H15A 109.5 . . ?
O1 C15 H15B 109.5 . . ?
H15A C15 H15B 109.5 . . ?
O1 C15 H15C 109.5 . . ?
H15A C15 H15C 109.5 . . ?
H15B C15 H15C 109.5 . . ?
C17 O6 H6A 109.3 . . ?
O6 C17 C18 108.2(2) . . ?
O6 C17 H17A 110.1 . . ?
C18 C17 H17A 110.1 . . ?
O6 C17 H17B 110.1 . . ?
C18 C17 H17B 110.1 . . ?
H17A C17 H17B 108.4 . . ?
N3 C18 C17 110.4(2) . . ?
N3 C18 H18A 109.6 . . ?
C17 C18 H18A 109.6 . . ?
N3 C18 H18B 109.6 . . ?
C17 C18 H18B 109.6 . . ?
H18A C18 H18B 108.1 . . ?
C18 N3 H3A 109.5 . . ?
C18 N3 H3B 109.5 . . ?
H3A N3 H3B 109.5 . . ?
C18 N3 H3C 109.5 . . ?
H3A N3 H3C 109.5 . . ?
H3B N3 H3C 109.5 . . ?

loop_
_geom_bond_atom_site_label_1
_geom_bond_atom_site_label_2
_geom_bond_distance
_geom_bond_site_symmetry_2
_geom_bond_publ_flag
V1 O4 1.6164(18) . ?
V1 O5 1.6496(16) . ?
V1 O2 1.9148(16) . ?
V1 O3 1.9515(16) . ?
V1 N1 2.1406(18) . ?
O1 C2 1.377(3) . ?
O1 C15 1.424(3) . ?
O2 C1 1.333(3) . ?
O3 C8 1.313(3) . ?
N1 C7 1.294(3) . ?
N1 N2 1.400(3) . ?
N2 C8 1.297(3) . ?
C1 C2 1.408(3) . ?
C1 C6 1.410(3) . ?
C2 C3 1.381(3) . ?
C3 C4 1.398(4) . ?
C3 H3 0.9300 . ?
C4 C5 1.365(4) . ?
C4 H4 0.9300 . ?
C5 C6 1.415(3) . ?
C5 H5 0.9300 . ?
C6 C7 1.426(3) . ?
C7 H7 0.9300 . ?
C8 C9 1.484(3) . ?
C9 C14 1.390(3) . ?
C9 C10 1.392(3) . ?
C10 C11 1.381(4) . ?
C10 H10 0.9300 . ?
C11 C12 1.375(4) . ?
C11 H11 0.9300 . ?
C12 C13 1.381(4) . ?
C12 H12 0.9300 . ?
C13 C14 1.385(4) . ?
C13 H13 0.9300 . ?
C14 H14 0.9300 . ?
C15 H15A 0.9600 . ?
C15 H15B 0.9600 . ?
C15 H15C 0.9600 . ?
O6 C17 1.415(3) . ?
O6 H6A 0.8447 . ?
C17 C18 1.492(3) . ?
C17 H17A 0.9700 . ?
C17 H17B 0.9700 . ?
C18 N3 1.477(3) . ?
C18 H18A 0.9700 . ?
C18 H18B 0.9700 . ?
N3 H3A 0.8900 . ?
N3 H3B 0.8900 . ?
N3 H3C 0.8900 . ?

loop_
_geom_torsion_atom_site_label_1
_geom_torsion_atom_site_label_2
_geom_torsion_atom_site_label_3
_geom_torsion_atom_site_label_4
_geom_torsion
_geom_torsion_site_symmetry_1
_geom_torsion_site_symmetry_2
_geom_torsion_site_symmetry_3
_geom_torsion_site_symmetry_4
_geom_torsion_publ_flag
O4 V1 O2 C1 -81.3(2) . . . . ?
O5 V1 O2 C1 168.1(2) . . . . ?
O3 V1 O2 C1 62.0(3) . . . . ?
N1 V1 O2 C1 25.6(2) . . . . ?
O4 V1 O3 C8 96.77(18) . . . . ?
O5 V1 O3 C8 -152.10(17) . . . . ?
O2 V1 O3 C8 -46.4(2) . . . . ?
N1 V1 O3 C8 -8.52(16) . . . . ?
O4 V1 N1 C7 80.7(2) . . . . ?
O5 V1 N1 C7 -104.5(2) . . . . ?
O2 V1 N1 C7 -19.0(2) . . . . ?
O3 V1 N1 C7 179.0(2) . . . . ?
O4 V1 N1 N2 -90.57(16) . . . . ?
O5 V1 N1 N2 84.24(19) . . . . ?
O2 V1 N1 N2 169.70(16) . . . . ?
O3 V1 N1 N2 7.77(14) . . . . ?
C7 N1 N2 C8 -178.2(2) . . . . ?
V1 N1 N2 C8 -5.7(2) . . . . ?
V1 O2 C1 C2 160.45(17) . . . . ?
V1 O2 C1 C6 -22.2(4) . . . . ?
C15 O1 C2 C3 -9.0(4) . . . . ?
C15 O1 C2 C1 170.8(2) . . . . ?
O2 C1 C2 O1 -2.4(3) . . . . ?
C6 C1 C2 O1 -179.8(2) . . . . ?
O2 C1 C2 C3 177.4(2) . . . . ?
C6 C1 C2 C3 0.0(3) . . . . ?
O1 C2 C3 C4 179.7(2) . . . . ?
C1 C2 C3 C4 -0.1(4) . . . . ?
C2 C3 C4 C5 -0.1(4) . . . . ?
C3 C4 C5 C6 0.4(4) . . . . ?
O2 C1 C6 C5 -177.0(2) . . . . ?
C2 C1 C6 C5 0.3(3) . . . . ?
O2 C1 C6 C7 1.2(3) . . . . ?
C2 C1 C6 C7 178.5(2) . . . . ?
C4 C5 C6 C1 -0.5(4) . . . . ?
C4 C5 C6 C7 -178.8(2) . . . . ?
N2 N1 C7 C6 -178.2(2) . . . . ?
V1 N1 C7 C6 10.5(3) . . . . ?
C1 C6 C7 N1 2.7(4) . . . . ?
C5 C6 C7 N1 -179.1(2) . . . . ?
N1 N2 C8 O3 -1.5(3) . . . . ?
N1 N2 C8 C9 178.25(18) . . . . ?
V1 O3 C8 N2 8.9(3) . . . . ?
V1 O3 C8 C9 -170.82(15) . . . . ?
N2 C8 C9 C14 177.9(2) . . . . ?
O3 C8 C9 C14 -2.4(3) . . . . ?
N2 C8 C9 C10 -3.3(3) . . . . ?
O3 C8 C9 C10 176.5(2) . . . . ?
C14 C9 C10 C11 1.7(4) . . . . ?
C8 C9 C10 C11 -177.2(2) . . . . ?
C9 C10 C11 C12 -0.9(4) . . . . ?
C10 C11 C12 C13 -0.3(4) . . . . ?
C11 C12 C13 C14 0.7(5) . . . . ?
C12 C13 C14 C9 0.0(4) . . . . ?
C10 C9 C14 C13 -1.2(4) . . . . ?
C8 C9 C14 C13 177.6(2) . . . . ?
O6 C17 C18 N3 66.3(3) . . . . ?
